data_7700238
loop_
_publ_author_name
'Miao, Hao'
'Li, Hong-Qing'
'Shen, Fu-Xing'
'Wei, Hai-Yan'
'Wang, Bao-Lin'
'Wang, Xin-Yi'

_publ_section_title
;
 A family of lanthanide complexes with a bis-tridentate nitronyl nitroxide
 radical: syntheses, structures and magnetic properties.
;
_journal_issue 27
_journal_name_full 'Dalton transactions (Cambridge, England : 2003)'
_journal_page_first 10337
_journal_page_last 10345
_journal_paper_doi 10.1039/c9dt01397k
_journal_volume 48
_journal_year 2019
_chemical_formula_sum 'C36 H24 Dy F18 N6 O8'
_chemical_formula_weight 1173.11
_space_group_crystal_system monoclinic
_space_group_IT_number 14
_space_group_name_Hall '-P 2yn'
_space_group_name_H-M_alt 'P 1 21/n 1'
_symmetry_space_group_name_Hall '-P 2yn'
_symmetry_space_group_name_H-M 'P 1 21/n 1'
_atom_sites_solution_hydrogens geom
_audit_creation_method SHELXL-2018/3
_audit_update_record
;
2019-05-14 deposited with the CCDC.    2019-06-10 downloaded from the CCDC.
;
_cell_angle_alpha 90
_cell_angle_beta 90.531(2)
_cell_angle_gamma 90
_cell_formula_units_Z 4
_cell_length_a 11.9552(14)
_cell_length_b 21.316(3)
_cell_length_c 16.688(2)
_cell_measurement_reflns_used 7508
_cell_measurement_temperature 296(2)
_cell_measurement_theta_max 25.4446
_cell_measurement_theta_min 2.2674
_cell_volume 4252.5(9)
_computing_cell_refinement 'Bruker SAINT'
_computing_data_collection 'Bruker APEX2'
_computing_data_reduction 'Bruker SAINT'
_computing_molecular_graphics Diamond
_computing_publication_material 'Bruker SHELXTL'
_computing_structure_refinement 'SHELXL-2018/3 (Sheldrick, 2018)'
_computing_structure_solution 'SHELXT 2014/4 (Sheldrick, 2014)'
_diffrn_ambient_temperature 296(2)
_diffrn_measured_fraction_theta_full 0.998
_diffrn_measured_fraction_theta_max 0.997
_diffrn_measurement_device_type 'Bruker APEX-II CCD'
_diffrn_measurement_method '\f and \w scans'
_diffrn_radiation_type MoK\a
_diffrn_radiation_wavelength 0.71073
_diffrn_reflns_av_R_equivalents 0.0595
_diffrn_reflns_av_unetI/netI 0.0536
_diffrn_reflns_Laue_measured_fraction_full 0.998
_diffrn_reflns_Laue_measured_fraction_max 0.997
_diffrn_reflns_limit_h_max 13
_diffrn_reflns_limit_h_min -15
_diffrn_reflns_limit_k_max 27
_diffrn_reflns_limit_k_min -27
_diffrn_reflns_limit_l_max 21
_diffrn_reflns_limit_l_min -20
_diffrn_reflns_number 38238
_diffrn_reflns_point_group_measured_fraction_full 0.998
_diffrn_reflns_point_group_measured_fraction_max 0.997
_diffrn_reflns_theta_full 25.242
_diffrn_reflns_theta_max 27.494
_diffrn_reflns_theta_min 1.911
_diffrn_source '\f and \w scans'
_exptl_absorpt_coefficient_mu 1.894
_exptl_absorpt_correction_T_max 0.767
_exptl_absorpt_correction_T_min 0.753
_exptl_absorpt_correction_type multi-scan
_exptl_absorpt_process_details 'Higashi, T. (1995)'
_exptl_crystal_colour violet
_exptl_crystal_density_diffrn 1.832
_exptl_crystal_description block
_exptl_crystal_F_000 2296
_exptl_crystal_size_max 0.150
_exptl_crystal_size_mid 0.130
_exptl_crystal_size_min 0.120
_refine_diff_density_max 1.388
_refine_diff_density_min -0.844
_refine_diff_density_rms 0.113
_refine_ls_extinction_method none
_refine_ls_goodness_of_fit_ref 1.047
_refine_ls_hydrogen_treatment constr
_refine_ls_matrix_type full
_refine_ls_number_parameters 758
_refine_ls_number_reflns 9745
_refine_ls_number_restraints 991
_refine_ls_restrained_S_all 1.011
_refine_ls_R_factor_all 0.0495
_refine_ls_R_factor_gt 0.0351
_refine_ls_shift/su_max 0.092
_refine_ls_shift/su_mean 0.007
_refine_ls_structure_factor_coef Fsqd
_refine_ls_weighting_details 'w=1/[\s^2^(Fo^2^)+(0.0395P)^2^+1.5978P] where P=(Fo^2^+2Fc^2^)/3'
_refine_ls_weighting_scheme calc
_refine_ls_wR_factor_gt 0.0818
_refine_ls_wR_factor_ref 0.0889
_reflns_Friedel_coverage 0.000
_reflns_number_gt 7796
_reflns_number_total 9745
_reflns_threshold_expression 'I > 2\s(I)'
_cod_data_source_file c9dt01397k2.cif
_cod_data_source_block 3Dy
_cod_depositor_comments
;
The following automatic conversions were performed:

'_exptl_absorpt_correction_type' value 'multi-Scan' changed to
'multi-scan' according to
/home/data/users/saulius/crontab/automatic-downloads/rss-feeds/RSC/lib/dictionaries/cif_core.dic
dictionary named 'cif_core.dic' version 2.4.2 from 2011-04-26.

Automatic conversion script
Id: cif_fix_values 4973 2017-02-22 13:04:09Z antanas 

 Adding full bibliography for 7700232--7700242.cif.
;
_cod_original_cell_volume 4252.4(9)
_cod_database_code 7700238
_shelx_shelxl_version_number 2018/3
_shelx_space_group_comment
;
The symmetry employed for this shelxl refinement is uniquely defined
by the following loop, which should always be used as a source of
symmetry information in preference to the above space-group names.
They are only intended as comments.
;
_shelx_estimated_absorpt_t_min 0.764
_shelx_estimated_absorpt_t_max 0.805

loop_
_space_group_symop_operation_xyz
'x, y, z'
'-x+1/2, y+1/2, -z+1/2'
'-x, -y, -z'
'x-1/2, -y-1/2, z-1/2'

loop_
_atom_site_label
_atom_site_type_symbol
_atom_site_fract_x
_atom_site_fract_y
_atom_site_fract_z
_atom_site_U_iso_or_equiv
_atom_site_adp_type
_atom_site_occupancy
_atom_site_site_symmetry_order
_atom_site_calc_flag
_atom_site_refinement_flags_posn
_atom_site_refinement_flags_adp
_atom_site_refinement_flags_occupancy
_atom_site_disorder_assembly
_atom_site_disorder_group
Dy01 Dy 0.30635(2) 0.64025(2) 0.25186(2) 0.01646(6) Uani 1 1 d . . . . .
F7 F -0.0926(7) 0.5615(6) 0.4161(8) 0.0411(18) Uani 0.775(14) 1 d D U P A 1
O8 O 0.1549(2) 0.71214(11) 0.26399(14) 0.0220(5) Uani 1 1 d . . . . .
O5 O 0.3129(2) 0.53525(11) 0.20457(14) 0.0224(5) Uani 1 1 d . . . . .
O4 O 0.3485(2) 0.67404(12) 0.12008(14) 0.0272(6) Uani 1 1 d . . . . .
O6 O 0.1562(2) 0.62321(11) 0.15518(14) 0.0244(6) Uani 1 1 d . . . . .
O7 O 0.1665(2) 0.58638(11) 0.32202(14) 0.0216(5) Uani 1 1 d . . . . .
F1 F -0.0358(2) 0.64373(11) 0.08272(18) 0.0505(7) Uani 1 1 d . . . B 1
F3 F -0.0558(2) 0.54632(12) 0.05669(15) 0.0437(6) Uani 1 1 d . . . C 1
O3 O 0.4029(2) 0.73694(11) 0.26150(14) 0.0239(5) Uani 1 1 d . . . . .
O2 O 0.4969(2) 0.61928(11) 0.22661(15) 0.0231(5) Uani 1 1 d . . . . .
F8 F 0.0716(13) 0.5501(8) 0.4675(10) 0.048(2) Uani 0.775(14) 1 d D U P A 1
F12 F -0.0182(14) 0.7738(6) 0.1856(6) 0.051(2) Uani 0.775(14) 1 d D U P A 1
F9 F 0.0199(10) 0.4943(5) 0.3673(7) 0.051(2) Uani 0.775(14) 1 d D U P A 1
F17 F 0.3264(9) 0.6888(6) -0.0348(11) 0.0485(18) Uani 0.775(14) 1 d D U P A 1
F10 F -0.1314(8) 0.7469(6) 0.2775(8) 0.055(2) Uani 0.775(14) 1 d D U P A 1
F2 F 0.0580(2) 0.60142(16) -0.01204(15) 0.0600(8) Uani 1 1 d . . . D 1
F11 F 0.0055(8) 0.8085(3) 0.3047(4) 0.0499(17) Uani 0.775(14) 1 d D U P A 1
N4 N 0.4017(2) 0.57030(13) 0.36253(16) 0.0191(6) Uani 1 1 d . . . . .
N3 N 0.4487(3) 0.46314(13) 0.38589(17) 0.0224(6) Uani 1 1 d . . . . .
F14 F 0.4915(13) 0.8387(8) 0.3244(7) 0.069(3) Uani 0.775(14) 1 d D U P A 1
N1 N 0.6050(3) 0.47059(14) 0.25804(18) 0.0267(7) Uani 1 1 d . . . . .
N5 N 0.3044(3) 0.67808(13) 0.39943(17) 0.0220(6) Uani 1 1 d . . . . .
F18 F 0.5023(11) 0.6762(5) -0.0166(9) 0.078(3) Uani 0.775(14) 1 d D U P A 1
N2 N 0.5493(2) 0.56541(13) 0.22808(16) 0.0181(6) Uani 1 1 d . . . . .
F15 F 0.6299(5) 0.8049(4) 0.2581(5) 0.0570(16) Uani 0.775(14) 1 d D U P A 1
O1 O 0.6193(3) 0.41859(14) 0.29318(18) 0.0454(8) Uani 1 1 d . . . . .
F4 F 0.2333(7) 0.3954(3) 0.1147(5) 0.079(2) Uani 0.775(14) 1 d D U P A 1
F16 F 0.4343(12) 0.7681(4) -0.0348(8) 0.083(4) Uani 0.775(14) 1 d D U P A 1
N6 N 0.3458(3) 0.40482(16) 0.57182(18) 0.0305(8) Uani 1 1 d . . . . .
C1 C 0.4549(3) 0.51637(16) 0.3453(2) 0.0193(7) Uani 1 1 d . . . . .
C2 C 0.3522(3) 0.57237(16) 0.4349(2) 0.0196(7) Uani 1 1 d . . . . .
C3 C 0.3432(3) 0.51940(17) 0.4821(2) 0.0229(8) Uani 1 1 d . . . . .
H3A H 0.308067 0.520888 0.531609 0.027 Uiso 1 1 calc R U . . .
C4 C 0.3881(3) 0.46418(16) 0.4535(2) 0.0223(7) Uani 1 1 d . . . . .
C10 C 0.3130(3) 0.63539(16) 0.4589(2) 0.0204(7) Uani 1 1 d . . . . .
C15 C 0.5319(3) 0.51716(16) 0.2765(2) 0.0201(7) Uani 1 1 d . . . . .
C11 C 0.2966(3) 0.65121(18) 0.5394(2) 0.0277(8) Uani 1 1 d . . . . .
H11A H 0.304183 0.621140 0.579479 0.033 Uiso 1 1 calc R U . . .
C35 C 0.1165(3) 0.57757(17) 0.1200(2) 0.0225(7) Uani 1 1 d . . . . .
C30 C 0.0550(3) 0.70394(16) 0.2825(2) 0.0217(7) Uani 1 1 d . . . . .
C29 C 0.0064(3) 0.65215(17) 0.3216(2) 0.0236(8) Uani 1 1 d . . . . .
H29A H -0.069371 0.653191 0.333761 0.028 Uiso 1 1 calc R U . . .
F13 F 0.5255(8) 0.8767(4) 0.2092(6) 0.082(3) Uani 0.775(14) 1 d D U P A 1
C17 C 0.6900(3) 0.49254(18) 0.1982(2) 0.0269(8) Uani 1 1 d . . . . .
C14 C 0.2778(3) 0.73737(17) 0.4195(2) 0.0271(8) Uani 1 1 d . . . . .
H14A H 0.270283 0.767044 0.378993 0.033 Uiso 1 1 calc R U . . .
C21 C 0.7033(4) 0.6078(2) 0.1468(3) 0.0384(10) Uani 1 1 d . . . . .
H21A H 0.755014 0.598248 0.104903 0.058 Uiso 1 1 calc R U . . .
H21B H 0.657061 0.642503 0.130818 0.058 Uiso 1 1 calc R U . . .
H21C H 0.743952 0.618570 0.194765 0.058 Uiso 1 1 calc R U . . .
C16 C 0.6303(3) 0.55099(18) 0.1627(2) 0.0253(8) Uani 1 1 d . . . . .
C25 C 0.4520(3) 0.77219(17) 0.2135(2) 0.0271(8) Uani 1 1 d . . . . .
C5 C 0.3763(3) 0.40339(18) 0.4950(2) 0.0264(8) Uani 1 1 d . . . . .
F6 F 0.3905(4) 0.4230(3) 0.1620(7) 0.083(2) Uani 0.775(14) 1 d D U P A 1
C18 C 0.7153(4) 0.4407(2) 0.1397(3) 0.0414(11) Uani 1 1 d . . . . .
H18A H 0.769501 0.455049 0.101823 0.062 Uiso 1 1 calc R U . . .
H18B H 0.744591 0.405083 0.168240 0.062 Uiso 1 1 calc R U . . .
H18C H 0.647907 0.428852 0.111867 0.062 Uiso 1 1 calc R U . . .
C33 C 0.2470(3) 0.49951(17) 0.1675(2) 0.0270(8) Uani 1 1 d . . . . .
C28 C 0.0692(3) 0.59947(16) 0.3426(2) 0.0204(7) Uani 1 1 d . . . . .
C31 C -0.0220(4) 0.75917(18) 0.2615(2) 0.0297(8) Uani 1 1 d . . . . .
C23 C 0.4031(3) 0.71776(18) 0.0909(2) 0.0291(8) Uani 1 1 d . . . . .
C12 C 0.2690(4) 0.71248(19) 0.5582(2) 0.0346(10) Uani 1 1 d . . . . .
H12A H 0.255952 0.724007 0.610992 0.042 Uiso 1 1 calc R U . . .
C36 C 0.0202(3) 0.5926(2) 0.0616(2) 0.0322(9) Uani 1 1 d . . . . .
C27 C 0.0189(3) 0.55116(18) 0.3998(2) 0.0282(8) Uani 1 1 d . . . . .
C7 C 0.3379(4) 0.3497(2) 0.6094(3) 0.0373(10) Uani 1 1 d . . . . .
H7A H 0.317838 0.349901 0.663132 0.045 Uiso 1 1 calc R U . . .
F5 F 0.2566(9) 0.4052(3) 0.2395(4) 0.089(2) Uani 0.775(14) 1 d D U P A 1
C13 C 0.2612(3) 0.75603(19) 0.4978(2) 0.0321(9) Uani 1 1 d . . . . .
H13A H 0.244836 0.797673 0.509469 0.038 Uiso 1 1 calc R U . . .
C34 C 0.1517(4) 0.51458(18) 0.1251(3) 0.0339(9) Uani 1 1 d . . . . .
H34A H 0.110458 0.483219 0.099832 0.041 Uiso 1 1 calc R U . . .
C24 C 0.4553(4) 0.7674(2) 0.1304(2) 0.0369(10) Uani 1 1 d . . . . .
H24A H 0.492794 0.797667 0.100854 0.044 Uiso 1 1 calc R U . . .
C8 C 0.3577(4) 0.2926(2) 0.5735(3) 0.0458(12) Uani 1 1 d . . . . .
H8A H 0.349800 0.255491 0.602185 0.055 Uiso 1 1 calc R U . . .
C20 C 0.5576(4) 0.5369(2) 0.0884(2) 0.0433(11) Uani 1 1 d . . . . .
H20A H 0.604847 0.527190 0.043870 0.065 Uiso 1 1 calc R U . . .
H20B H 0.509803 0.501763 0.099225 0.065 Uiso 1 1 calc R U . . .
H20C H 0.512646 0.572932 0.075640 0.065 Uiso 1 1 calc R U . . .
C32 C 0.2818(4) 0.42999(19) 0.1702(3) 0.0417(10) Uani 1 1 d . . . . .
C19 C 0.7943(4) 0.5086(2) 0.2484(3) 0.0425(11) Uani 1 1 d . . . . .
H19A H 0.852487 0.523080 0.213703 0.064 Uiso 1 1 calc R U . . .
H19B H 0.776306 0.540917 0.286187 0.064 Uiso 1 1 calc R U . . .
H19C H 0.819267 0.471865 0.276562 0.064 Uiso 1 1 calc R U . . .
C26 C 0.5218(4) 0.8247(2) 0.2524(3) 0.0408(10) Uani 1 1 d . . . . .
C22 C 0.4191(4) 0.7124(2) -0.0003(2) 0.0414(10) Uani 1 1 d . . . . .
C6 C 0.3980(5) 0.3477(2) 0.4539(3) 0.0483(13) Uani 1 1 d . . . . .
H6A H 0.417951 0.348409 0.400162 0.058 Uiso 1 1 calc R U . . .
C9 C 0.3892(5) 0.2916(2) 0.4949(3) 0.0609(16) Uani 1 1 d . . . . .
H9A H 0.404506 0.253789 0.469489 0.073 Uiso 1 1 calc R U . . .
F4A F 0.322(3) 0.4128(11) 0.2377(12) 0.079(6) Uani 0.225(14) 1 d D U P A 2
F6A F 0.1983(15) 0.3916(9) 0.1540(15) 0.062(5) Uani 0.225(14) 1 d D U P A 2
F5A F 0.357(2) 0.4194(9) 0.1160(16) 0.078(7) Uani 0.225(14) 1 d D U P A 2
F11A F -0.027(4) 0.759(2) 0.1797(18) 0.045(7) Uani 0.225(14) 1 d D U P A 2
F10A F 0.024(3) 0.8161(12) 0.2754(17) 0.058(6) Uani 0.225(14) 1 d D U P A 2
F12A F -0.119(3) 0.760(2) 0.287(2) 0.049(6) Uani 0.225(14) 1 d D U P A 2
F14A F 0.6238(18) 0.8266(14) 0.2365(18) 0.070(6) Uani 0.225(14) 1 d D U P A 2
F15A F 0.477(2) 0.8790(11) 0.2240(19) 0.063(6) Uani 0.225(14) 1 d D U P A 2
F13A F 0.506(4) 0.829(2) 0.331(2) 0.039(4) Uani 0.225(14) 1 d D U P A 2
F9A F 0.083(5) 0.561(3) 0.472(3) 0.049(8) Uani 0.225(14) 1 d D U P A 2
F7A F 0.047(3) 0.4943(16) 0.384(2) 0.044(6) Uani 0.225(14) 1 d D U P A 2
F8A F -0.074(3) 0.562(2) 0.413(3) 0.050(7) Uani 0.225(14) 1 d D U P A 2
F17A F 0.466(3) 0.7615(11) -0.033(2) 0.048(6) Uani 0.225(14) 1 d D U P A 2
F18A F 0.338(3) 0.695(2) -0.043(4) 0.063(9) Uani 0.225(14) 1 d D U P A 2
F16A F 0.502(4) 0.6651(12) -0.017(3) 0.043(5) Uani 0.225(14) 1 d D U P A 2

loop_
_atom_site_aniso_label
_atom_site_aniso_U_11
_atom_site_aniso_U_22
_atom_site_aniso_U_33
_atom_site_aniso_U_23
_atom_site_aniso_U_13
_atom_site_aniso_U_12
Dy01 0.01872(10) 0.01318(9) 0.01750(9) 0.00053(6) 0.00063(6) -0.00087(6)
F7 0.018(3) 0.059(4) 0.047(3) 0.019(3) 0.010(2) -0.005(3)
O8 0.0254(14) 0.0155(12) 0.0253(13) 0.0012(10) 0.0034(10) 0.0016(10)
O5 0.0233(14) 0.0194(12) 0.0246(13) -0.0028(10) -0.0013(10) -0.0010(10)
O4 0.0309(16) 0.0274(14) 0.0232(13) 0.0037(11) -0.0005(11) -0.0073(11)
O6 0.0280(15) 0.0196(12) 0.0257(13) -0.0027(10) -0.0034(11) -0.0004(11)
O7 0.0190(13) 0.0178(12) 0.0281(13) 0.0010(10) 0.0024(10) 0.0003(10)
F1 0.0409(16) 0.0378(15) 0.0724(19) -0.0149(13) -0.0240(14) 0.0123(12)
F3 0.0315(14) 0.0439(15) 0.0554(16) -0.0158(12) -0.0118(12) -0.0043(11)
O3 0.0275(15) 0.0178(12) 0.0264(13) 0.0003(10) 0.0024(11) -0.0012(11)
O2 0.0252(15) 0.0155(11) 0.0285(13) 0.0047(10) 0.0043(11) 0.0027(10)
F8 0.039(4) 0.066(5) 0.038(3) 0.030(3) -0.012(3) -0.027(3)
F12 0.074(4) 0.048(6) 0.033(3) 0.015(2) 0.005(3) 0.025(4)
F9 0.063(5) 0.025(2) 0.065(5) 0.003(3) 0.006(3) -0.012(3)
F17 0.066(4) 0.056(4) 0.024(4) 0.003(3) -0.007(3) -0.008(3)
F10 0.028(3) 0.045(5) 0.093(5) 0.022(3) 0.008(3) 0.012(2)
F2 0.0448(18) 0.105(3) 0.0304(13) 0.0160(15) -0.0041(12) 0.0022(16)
F11 0.071(4) 0.021(3) 0.058(4) -0.009(2) -0.010(3) 0.015(2)
N4 0.0192(16) 0.0203(14) 0.0179(13) -0.0013(11) 0.0015(11) 0.0018(12)
N3 0.0227(17) 0.0209(15) 0.0236(15) 0.0043(12) 0.0018(12) 0.0018(12)
F14 0.092(7) 0.054(8) 0.061(4) -0.029(3) 0.009(4) -0.026(4)
N1 0.0314(19) 0.0232(16) 0.0256(16) 0.0060(12) 0.0062(13) 0.0091(13)
N5 0.0268(18) 0.0188(14) 0.0205(14) -0.0012(11) 0.0019(12) 0.0006(12)
F18 0.066(4) 0.127(8) 0.042(4) 0.006(6) 0.020(3) 0.029(5)
N2 0.0158(15) 0.0175(14) 0.0211(14) 0.0025(11) 0.0014(11) 0.0016(11)
F15 0.039(2) 0.067(4) 0.064(3) 0.000(3) -0.011(2) -0.019(2)
O1 0.057(2) 0.0332(16) 0.0464(18) 0.0103(14) 0.0119(16) 0.0152(15)
F4 0.110(5) 0.028(2) 0.099(4) -0.031(3) -0.046(4) 0.012(3)
F16 0.151(10) 0.064(4) 0.033(3) 0.030(3) -0.004(5) -0.039(4)
N6 0.034(2) 0.0334(18) 0.0239(16) 0.0093(13) -0.0014(14) -0.0084(15)
C1 0.0193(18) 0.0208(17) 0.0177(16) 0.0025(13) -0.0002(13) -0.0006(14)
C2 0.0175(18) 0.0228(17) 0.0184(16) 0.0004(13) -0.0015(13) 0.0004(14)
C3 0.0202(19) 0.0307(19) 0.0178(16) 0.0048(14) 0.0003(14) 0.0018(15)
C4 0.0215(19) 0.0220(17) 0.0233(17) 0.0063(14) -0.0010(14) -0.0029(14)
C10 0.0164(18) 0.0235(17) 0.0215(17) -0.0005(13) 0.0028(14) 0.0020(14)
C15 0.0221(19) 0.0168(16) 0.0215(17) -0.0013(13) 0.0004(14) 0.0022(14)
C11 0.034(2) 0.030(2) 0.0193(17) -0.0016(14) 0.0011(16) 0.0056(17)
C35 0.0196(18) 0.0302(18) 0.0177(16) -0.0047(14) 0.0013(13) -0.0016(15)
C30 0.0263(19) 0.0196(17) 0.0190(17) -0.0024(13) -0.0011(14) 0.0034(14)
C29 0.0191(19) 0.0277(19) 0.0239(18) -0.0005(14) 0.0003(14) 0.0022(14)
F13 0.116(7) 0.039(3) 0.091(5) 0.032(3) -0.041(5) -0.050(4)
C17 0.026(2) 0.0282(19) 0.0262(19) 0.0011(15) 0.0085(15) 0.0072(16)
C14 0.036(2) 0.0159(17) 0.0299(19) -0.0057(14) 0.0003(17) -0.0005(16)
C21 0.031(2) 0.036(2) 0.048(3) 0.012(2) 0.019(2) 0.0048(19)
C16 0.026(2) 0.0274(19) 0.0229(18) 0.0036(14) 0.0073(15) 0.0053(15)
C25 0.025(2) 0.0180(17) 0.038(2) 0.0024(15) -0.0008(16) -0.0008(15)
C5 0.021(2) 0.0270(18) 0.0311(19) 0.0125(15) 0.0056(15) 0.0027(15)
F6 0.048(3) 0.027(2) 0.175(7) -0.019(4) -0.007(3) 0.0145(19)
C18 0.052(3) 0.036(2) 0.037(2) -0.0034(18) 0.015(2) 0.014(2)
C33 0.032(2) 0.0195(17) 0.0294(19) -0.0054(15) 0.0001(16) -0.0008(15)
C28 0.0216(19) 0.0213(17) 0.0182(16) -0.0012(13) -0.0015(14) -0.0033(14)
C31 0.032(2) 0.0274(19) 0.0300(19) -0.0005(15) 0.0012(16) 0.0078(16)
C23 0.033(2) 0.030(2) 0.0246(18) 0.0102(15) -0.0017(16) -0.0002(16)
C12 0.042(3) 0.036(2) 0.0257(19) -0.0106(16) 0.0049(18) 0.0033(19)
C36 0.027(2) 0.039(2) 0.031(2) -0.0051(17) -0.0017(16) 0.0020(17)
C27 0.023(2) 0.0272(19) 0.034(2) 0.0064(15) 0.0007(16) -0.0050(16)
C7 0.041(3) 0.039(2) 0.032(2) 0.0155(17) -0.0049(19) -0.0093(19)
F5 0.140(7) 0.034(3) 0.091(4) 0.027(3) 0.014(4) 0.016(4)
C13 0.036(2) 0.026(2) 0.034(2) -0.0108(16) 0.0018(18) 0.0003(17)
C34 0.033(2) 0.0235(19) 0.045(2) -0.0099(17) -0.0121(18) -0.0032(17)
C24 0.046(3) 0.032(2) 0.033(2) 0.0115(17) 0.0028(19) -0.0140(19)
C8 0.056(3) 0.029(2) 0.053(3) 0.0216(19) 0.002(2) -0.006(2)
C20 0.050(3) 0.055(3) 0.025(2) 0.0011(19) 0.0013(19) 0.013(2)
C32 0.044(3) 0.022(2) 0.058(3) -0.0067(18) -0.008(2) 0.0003(18)
C19 0.030(3) 0.052(3) 0.045(3) 0.008(2) -0.004(2) 0.009(2)
C26 0.046(3) 0.031(2) 0.046(2) 0.0042(18) -0.003(2) -0.0166(19)
C22 0.056(3) 0.043(2) 0.025(2) 0.0112(18) 0.0012(19) -0.004(2)
C6 0.064(3) 0.027(2) 0.054(3) 0.0112(19) 0.028(3) 0.009(2)
C9 0.088(4) 0.025(2) 0.069(3) 0.012(2) 0.034(3) 0.009(3)
F4A 0.135(17) 0.026(8) 0.076(7) -0.013(7) -0.046(9) 0.024(11)
F6A 0.064(7) 0.029(6) 0.093(9) -0.010(7) -0.014(6) -0.008(5)
F5A 0.097(13) 0.027(8) 0.112(12) 0.004(10) 0.055(11) 0.025(9)
F11A 0.058(13) 0.046(17) 0.030(5) 0.007(6) -0.005(6) 0.033(11)
F10A 0.053(11) 0.027(6) 0.093(16) 0.001(10) -0.027(12) 0.009(5)
F12A 0.044(8) 0.051(15) 0.051(10) 0.023(10) 0.020(8) 0.026(7)
F14A 0.052(6) 0.073(15) 0.084(15) -0.044(11) 0.014(8) -0.024(7)
F15A 0.088(14) 0.013(5) 0.089(11) 0.007(6) -0.023(11) -0.020(8)
F13A 0.056(11) 0.015(8) 0.045(5) -0.003(5) -0.008(6) -0.010(7)
F9A 0.049(13) 0.072(19) 0.025(7) 0.019(9) -0.011(8) -0.028(13)
F7A 0.055(15) 0.026(5) 0.052(12) 0.018(6) 0.026(11) -0.004(8)
F8A 0.026(7) 0.052(12) 0.072(15) 0.032(10) 0.010(7) -0.002(7)
F17A 0.088(13) 0.031(6) 0.026(10) -0.002(6) 0.023(9) -0.011(6)
F18A 0.063(10) 0.092(17) 0.033(13) 0.006(12) -0.010(9) -0.016(9)
F16A 0.080(11) 0.028(6) 0.023(9) 0.014(6) 0.011(8) 0.012(6)

loop_
_atom_type_symbol
_atom_type_description
_atom_type_scat_dispersion_real
_atom_type_scat_dispersion_imag
_atom_type_scat_source
C C 0.0033 0.0016 'International Tables Vol C Tables 4.2.6.8 and 6.1.1.4'
H H 0.0000 0.0000 'International Tables Vol C Tables 4.2.6.8 and 6.1.1.4'
N N 0.0061 0.0033 'International Tables Vol C Tables 4.2.6.8 and 6.1.1.4'
O O 0.0106 0.0060 'International Tables Vol C Tables 4.2.6.8 and 6.1.1.4'
Dy Dy -0.1892 4.4098 'International Tables Vol C Tables 4.2.6.8 and 6.1.1.4'
F F 0.0171 0.0103 'International Tables Vol C Tables 4.2.6.8 and 6.1.1.4'

loop_
_geom_angle_atom_site_label_1
_geom_angle_atom_site_label_2
_geom_angle_atom_site_label_3
_geom_angle
O7 Dy01 O2 133.47(8)
O7 Dy01 O3 137.78(8)
O2 Dy01 O3 72.93(8)
O7 Dy01 O4 140.22(9)
O2 Dy01 O4 71.26(9)
O3 Dy01 O4 72.00(8)
O7 Dy01 O5 74.38(8)
O2 Dy01 O5 74.20(8)
O3 Dy01 O5 145.66(9)
O4 Dy01 O5 88.29(8)
O7 Dy01 O8 74.16(8)
O2 Dy01 O8 150.65(8)
O3 Dy01 O8 78.74(8)
O4 Dy01 O8 92.96(9)
O5 Dy01 O8 131.44(8)
O7 Dy01 O6 74.52(8)
O2 Dy01 O6 124.10(9)
O3 Dy01 O6 122.15(8)
O4 Dy01 O6 65.91(9)
O5 Dy01 O6 70.41(8)
O8 Dy01 O6 66.12(8)
O7 Dy01 N5 70.49(9)
O2 Dy01 N5 104.20(9)
O3 Dy01 N5 70.92(9)
O4 Dy01 N5 142.20(9)
O5 Dy01 N5 127.56(9)
O8 Dy01 N5 72.89(9)
O6 Dy01 N5 131.65(9)
O7 Dy01 N4 71.24(9)
O2 Dy01 N4 66.74(8)
O3 Dy01 N4 103.79(9)
O4 Dy01 N4 136.86(9)
O5 Dy01 N4 71.53(8)
O8 Dy01 N4 129.12(8)
O6 Dy01 N4 134.06(8)
N5 Dy01 N4 61.05(9)
C30 O8 Dy01 131.3(2)
C33 O5 Dy01 135.5(2)
C23 O4 Dy01 135.2(2)
C35 O6 Dy01 135.7(2)
C28 O7 Dy01 134.2(2)
C25 O3 Dy01 135.4(2)
N2 O2 Dy01 128.7(2)
C1 N4 C2 115.5(3)
C1 N4 Dy01 122.5(2)
C2 N4 Dy01 114.8(2)
C1 N3 C4 116.6(3)
O1 N1 C15 128.3(3)
O1 N1 C17 119.3(3)
C15 N1 C17 111.3(3)
C14 N5 C10 117.8(3)
C14 N5 Dy01 122.2(2)
C10 N5 Dy01 119.2(2)
O2 N2 C15 127.9(3)
O2 N2 C16 118.6(3)
C15 N2 C16 113.0(3)
C7 N6 C5 116.9(4)
N3 C1 N4 126.4(3)
N3 C1 C15 116.4(3)
N4 C1 C15 117.1(3)
N4 C2 C3 121.4(3)
N4 C2 C10 114.5(3)
C3 C2 C10 124.1(3)
C4 C3 C2 117.8(3)
C4 C3 H3A 121.1
C2 C3 H3A 121.1
N3 C4 C3 121.2(3)
N3 C4 C5 115.7(3)
C3 C4 C5 123.1(3)
N5 C10 C11 122.2(3)
N5 C10 C2 115.8(3)
C11 C10 C2 121.8(3)
N2 C15 N1 108.8(3)
N2 C15 C1 125.8(3)
N1 C15 C1 125.0(3)
C12 C11 C10 118.7(4)
C12 C11 H11A 120.7
C10 C11 H11A 120.7
O6 C35 C34 127.7(3)
O6 C35 C36 114.9(3)
C34 C35 C36 117.4(3)
O8 C30 C29 128.6(3)
O8 C30 C31 114.2(3)
C29 C30 C31 117.2(3)
C28 C29 C30 121.5(3)
C28 C29 H29A 119.2
C30 C29 H29A 119.2
N1 C17 C18 110.0(3)
N1 C17 C19 104.9(3)
C18 C17 C19 110.5(4)
N1 C17 C16 101.1(3)
C18 C17 C16 115.9(3)
C19 C17 C16 113.4(3)
N5 C14 C13 122.8(4)
N5 C14 H14A 118.6
C13 C14 H14A 118.6
C16 C21 H21A 109.5
C16 C21 H21B 109.5
H21A C21 H21B 109.5
C16 C21 H21C 109.5
H21A C21 H21C 109.5
H21B C21 H21C 109.5
N2 C16 C21 109.9(3)
N2 C16 C20 105.2(3)
C21 C16 C20 109.7(3)
N2 C16 C17 100.6(3)
C21 C16 C17 116.4(3)
C20 C16 C17 113.9(3)
O3 C25 C24 127.7(4)
O3 C25 C26 115.1(3)
C24 C25 C26 117.0(4)
N6 C5 C6 123.0(4)
N6 C5 C4 117.3(3)
C6 C5 C4 119.7(3)
C17 C18 H18A 109.5
C17 C18 H18B 109.5
H18A C18 H18B 109.5
C17 C18 H18C 109.5
H18A C18 H18C 109.5
H18B C18 H18C 109.5
O5 C33 C34 128.7(3)
O5 C33 C32 113.7(3)
C34 C33 C32 117.6(3)
O7 C28 C29 127.8(3)
O7 C28 C27 113.2(3)
C29 C28 C27 118.9(3)
F12 C31 F11 109.3(6)
F12A C31 F10A 108(2)
F12A C31 F11A 108(2)
F10A C31 F11A 101.0(18)
F12 C31 F10 106.2(8)
F11 C31 F10 106.3(7)
F12A C31 C30 119(2)
F12 C31 C30 112.3(8)
F11 C31 C30 110.0(5)
F10A C31 C30 114.1(13)
F11A C31 C30 104(2)
F10 C31 C30 112.5(7)
O4 C23 C24 128.4(4)
O4 C23 C22 113.8(4)
C24 C23 C22 117.7(4)
C13 C12 C11 119.2(4)
C13 C12 H12A 120.4
C11 C12 H12A 120.4
F2 C36 F1 107.9(4)
F2 C36 F3 106.4(3)
F1 C36 F3 106.0(3)
F2 C36 C35 111.0(3)
F1 C36 C35 112.4(3)
F3 C36 C35 112.9(3)
F7A C27 F8A 119(3)
F8 C27 F9 109.6(9)
F8 C27 F7 107.2(8)
F9 C27 F7 103.8(7)
F7A C27 F9A 100(2)
F8A C27 F9A 108(3)
F7A C27 C28 113.4(16)
F8A C27 C28 112(2)
F8 C27 C28 111.5(9)
F9 C27 C28 110.8(6)
F7 C27 C28 113.6(6)
F9A C27 C28 102(3)
N6 C7 C8 124.0(4)
N6 C7 H7A 118.0
C8 C7 H7A 118.0
C12 C13 C14 119.3(4)
C12 C13 H13A 120.3
C14 C13 H13A 120.3
C33 C34 C35 120.0(3)
C33 C34 H34A 120.0
C35 C34 H34A 120.0
C23 C24 C25 120.8(4)
C23 C24 H24A 119.6
C25 C24 H24A 119.6
C9 C8 C7 118.7(4)
C9 C8 H8A 120.6
C7 C8 H8A 120.6
C16 C20 H20A 109.5
C16 C20 H20B 109.5
H20A C20 H20B 109.5
C16 C20 H20C 109.5
H20A C20 H20C 109.5
H20B C20 H20C 109.5
F4A C32 F5A 107.8(13)
F4A C32 F6A 106.3(13)
F5A C32 F6A 106.1(11)
F5 C32 F6 106.4(5)
F5 C32 F4 107.0(5)
F6 C32 F4 107.0(5)
F4A C32 C33 113.7(10)
F5A C32 C33 109.6(9)
F6A C32 C33 112.8(10)
F5 C32 C33 110.5(5)
F6 C32 C33 111.9(4)
F4 C32 C33 113.7(4)
C17 C19 H19A 109.5
C17 C19 H19B 109.5
H19A C19 H19B 109.5
C17 C19 H19C 109.5
H19A C19 H19C 109.5
H19B C19 H19C 109.5
F14 C26 F13 109.0(8)
F14A C26 F13A 111(2)
F14A C26 F15A 106.5(13)
F13A C26 F15A 103.1(18)
F14 C26 F15 106.3(8)
F13 C26 F15 105.2(5)
F14A C26 C25 117.4(13)
F14 C26 C25 113.8(9)
F13 C26 C25 113.6(5)
F13A C26 C25 113(2)
F15A C26 C25 105.1(13)
F15 C26 C25 108.3(5)
F18A C22 F17A 109(3)
F18 C22 F16 109.5(8)
F18 C22 F17 108.7(8)
F16 C22 F17 105.3(8)
F18A C22 F16A 102(2)
F17A C22 F16A 100(2)
F18A C22 C23 119(3)
F18 C22 C23 110.8(7)
F17A C22 C23 114.1(16)
F16 C22 C23 112.3(6)
F17 C22 C23 110.0(9)
F16A C22 C23 109.4(16)
C9 C6 C5 118.4(4)
C9 C6 H6A 120.8
C5 C6 H6A 120.8
C8 C9 C6 118.9(5)
C8 C9 H9A 120.5
C6 C9 H9A 120.5

loop_
_geom_bond_atom_site_label_1
_geom_bond_atom_site_label_2
_geom_bond_distance
Dy01 O7 2.350(2)
Dy01 O2 2.363(3)
Dy01 O3 2.367(2)
Dy01 O4 2.373(2)
Dy01 O5 2.375(2)
Dy01 O8 2.382(2)
Dy01 O6 2.430(2)
Dy01 N5 2.592(3)
Dy01 N4 2.626(3)
F7 C27 1.380(9)
O8 C30 1.248(4)
O5 C33 1.255(4)
O4 C23 1.240(4)
O6 C35 1.229(4)
O7 C28 1.247(4)
F1 C36 1.328(5)
F3 C36 1.344(5)
O3 C25 1.248(4)
O2 N2 1.308(4)
F8 C27 1.288(13)
F12 C31 1.305(12)
F9 C27 1.328(10)
F17 C22 1.342(12)
F10 C31 1.362(9)
F2 C36 1.327(5)
F11 C31 1.316(8)
N4 C1 1.346(4)
N4 C2 1.351(4)
N3 C1 1.324(4)
N3 C4 1.347(5)
F14 C26 1.292(11)
N1 O1 1.265(4)
N1 C15 1.360(4)
N1 C17 1.506(5)
N5 C14 1.347(4)
N5 C10 1.350(4)
F18 C22 1.290(12)
N2 C15 1.326(4)
N2 C16 1.498(4)
F15 C26 1.362(8)
F4 C32 1.315(6)
F16 C22 1.331(10)
N6 C7 1.335(5)
N6 C5 1.336(5)
C1 C15 1.477(5)
C2 C3 1.382(5)
C2 C10 1.479(5)
C3 C4 1.381(5)
C3 H3A 0.9300
C4 C5 1.477(5)
C10 C11 1.400(5)
C11 C12 1.383(5)
C11 H11A 0.9300
C35 C34 1.410(5)
C35 C36 1.535(5)
C30 C29 1.411(5)
C30 C31 1.534(5)
C29 C28 1.394(5)
C29 H29A 0.9300
F13 C26 1.322(8)
C17 C18 1.507(5)
C17 C19 1.534(6)
C17 C16 1.550(5)
C14 C13 1.381(5)
C14 H14A 0.9300
C21 C16 1.517(6)
C21 H21A 0.9600
C21 H21B 0.9600
C21 H21C 0.9600
C16 C20 1.538(6)
C25 C24 1.393(5)
C25 C26 1.537(6)
C5 C6 1.396(6)
F6 C32 1.316(7)
C18 H18A 0.9600
C18 H18B 0.9600
C18 H18C 0.9600
C33 C34 1.373(6)
C33 C32 1.540(5)
C28 C27 1.531(5)
C31 F12A 1.24(3)
C31 F10A 1.35(2)
C31 F11A 1.36(3)
C23 C24 1.390(6)
C23 C22 1.540(5)
C12 C13 1.372(6)
C12 H12A 0.9300
C27 F7A 1.29(3)
C27 F8A 1.16(3)
C27 F9A 1.44(4)
C7 C8 1.378(6)
C7 H7A 0.9300
F5 C32 1.309(7)
C13 H13A 0.9300
C34 H34A 0.9300
C24 H24A 0.9300
C8 C9 1.369(7)
C8 H8A 0.9300
C20 H20A 0.9600
C20 H20B 0.9600
C20 H20C 0.9600
C32 F4A 1.273(18)
C32 F5A 1.303(16)
C32 F6A 1.317(16)
C19 H19A 0.9600
C19 H19B 0.9600
C19 H19C 0.9600
C26 F14A 1.25(2)
C26 F13A 1.32(3)
C26 F15A 1.36(2)
C22 F18A 1.26(4)
C22 F17A 1.31(3)
C22 F16A 1.44(3)
C6 C9 1.383(6)
C6 H6A 0.9300
C9 H9A 0.9300
